data_7211156
loop_
_publ_author_name
'Zhao, Fangfang'
'Zhang, Guangju'
'Dong, Huan'
'Ji, Wenbin'
'Zhou, Lei'
'Li, Hao'
'Hu, Hailiang'
'Liu, Yang'
'Kang, Zhenhui'

_publ_section_title
;
 Transition metal-directed assembly of diverse coordination polymers based
 on multifunctional ligand 2,4-dichloro-5-sulfamoylbenzoic acid
;
_journal_issue 42
_journal_name_full CrystEngComm
_journal_page_first 8483
_journal_paper_doi 10.1039/c3ce41331d
_journal_volume 15
_journal_year 2013
_chemical_formula_moiety CdO(C7H2O4NSCl2)(C10H8N2)
_chemical_formula_sum 'C17 H10 Cd Cl2 N3 O5 S'
_chemical_formula_weight 551.64
_chemical_name_systematic
; 
 ? 
;
_space_group_IT_number 2
_symmetry_cell_setting triclinic
_symmetry_space_group_name_Hall '-P 1'
_symmetry_space_group_name_H-M 'P -1'
_atom_sites_solution_hydrogens geom
_atom_sites_solution_primary direct
_atom_sites_solution_secondary difmap
_audit_creation_method SHELXL-97
_cell_angle_alpha 67.6180(10)
_cell_angle_beta 74.9450(10)
_cell_angle_gamma 64.4580(10)
_cell_formula_units_Z 2
_cell_length_a 10.0260(10)
_cell_length_b 10.3105(10)
_cell_length_c 10.8084(11)
_cell_measurement_reflns_used 5201
_cell_measurement_temperature 150(2)
_cell_measurement_theta_max 28.292
_cell_measurement_theta_min 3.526
_cell_volume 926.02(16)
_computing_cell_refinement 'Bruker SMART'
_computing_data_collection 'Bruker SMART'
_computing_data_reduction 'Bruker SMART'
_computing_molecular_graphics 'Bruker SHELXTL'
_computing_publication_material 'Bruker SHELXTL'
_computing_structure_refinement 'SHELXL-97 (Sheldrick, 1997)'
_computing_structure_solution 'SHELXS-97 (Sheldrick, 1990)'
_diffrn_ambient_temperature 150(2)
_diffrn_measured_fraction_theta_full 0.968
_diffrn_measured_fraction_theta_max 0.968
_diffrn_measurement_device_type 'Bruker APEX-II CCD'
_diffrn_measurement_method '\f and \w scans'
_diffrn_radiation_monochromator graphite
_diffrn_radiation_source 'fine-focus sealed tube'
_diffrn_radiation_type MoK\a
_diffrn_radiation_wavelength 0.71073
_diffrn_reflns_av_R_equivalents 0.0115
_diffrn_reflns_av_sigmaI/netI 0.0196
_diffrn_reflns_limit_h_max 13
_diffrn_reflns_limit_h_min -12
_diffrn_reflns_limit_k_max 13
_diffrn_reflns_limit_k_min -13
_diffrn_reflns_limit_l_max 14
_diffrn_reflns_limit_l_min -14
_diffrn_reflns_number 6349
_diffrn_reflns_theta_full 28.27
_diffrn_reflns_theta_max 28.27
_diffrn_reflns_theta_min 2.05
_exptl_absorpt_coefficient_mu 1.618
_exptl_absorpt_correction_T_max 0.7379
_exptl_absorpt_correction_T_min 0.6878
_exptl_absorpt_correction_type multi-scan
_exptl_absorpt_process_details '(SADABS; Sheldrick, 2003)'
_exptl_crystal_colour Colorless
_exptl_crystal_density_diffrn 1.978
_exptl_crystal_density_method 'not measured'
_exptl_crystal_description Block
_exptl_crystal_F_000 542
_exptl_crystal_size_max 0.25
_exptl_crystal_size_mid 0.25
_exptl_crystal_size_min 0.20
_refine_diff_density_max 0.871
_refine_diff_density_min -0.513
_refine_diff_density_rms 0.078
_refine_ls_extinction_method none
_refine_ls_goodness_of_fit_ref 1.078
_refine_ls_hydrogen_treatment mixed
_refine_ls_matrix_type full
_refine_ls_number_parameters 262
_refine_ls_number_reflns 4449
_refine_ls_number_restraints 0
_refine_ls_restrained_S_all 1.078
_refine_ls_R_factor_all 0.0206
_refine_ls_R_factor_gt 0.0196
_refine_ls_shift/su_max 0.002
_refine_ls_shift/su_mean 0.000
_refine_ls_structure_factor_coef Fsqd
_refine_ls_weighting_details 'calc w=1/[\s^2^(Fo^2^)+(0.0203P)^2^+1.0659P] where P=(Fo^2^+2Fc^2^)/3'
_refine_ls_weighting_scheme calc
_refine_ls_wR_factor_gt 0.0499
_refine_ls_wR_factor_ref 0.0504
_reflns_number_gt 4271
_reflns_number_total 4449
_reflns_threshold_expression >2sigma(I)
_cod_data_source_file c3ce41331d.txt
_cod_data_source_block 2
_cod_depositor_comments
;
The following automatic conversions were performed:

'_symmetry_cell_setting' value 'Triclinic' changed to 'triclinic'
according to /home/saulius/struct/CIF-dictionaries/cif_core.dic
dictionary named 'cif_core.dic' version 2.4.2 from 2011-04-26.

Automatic conversion script
Id: cif_fix_values 1891 2012-01-12 08:04:46Z andrius 
;
_cod_original_sg_symbol_H-M P-1
_cod_database_code 7211156

loop_
_symmetry_equiv_pos_as_xyz
'x, y, z'
'-x, -y, -z'

loop_
_atom_site_label
_atom_site_type_symbol
_atom_site_fract_x
_atom_site_fract_y
_atom_site_fract_z
_atom_site_U_iso_or_equiv
_atom_site_adp_type
_atom_site_occupancy
_atom_site_symmetry_multiplicity
_atom_site_calc_flag
_atom_site_refinement_flags
Cd1 Cd 0.271644(13) 0.383977(13) 0.353764(12) 0.01034(4) Uani 1 1 d .
S1 S 0.59949(5) 0.43062(5) 0.29438(4) 0.01113(8) Uani 1 1 d .
Cl1 Cl 1.16187(5) -0.17745(5) 0.36171(4) 0.01495(9) Uani 1 1 d .
Cl2 Cl 0.93703(5) 0.41714(5) 0.14978(5) 0.01766(9) Uani 1 1 d .
O1 O 0.69697(15) -0.14617(15) 0.46428(14) 0.0155(3) Uani 1 1 d .
O2 O 0.90917(14) -0.26705(14) 0.55498(13) 0.0140(2) Uani 1 1 d .
O3 O 0.64122(15) 0.53426(15) 0.32420(14) 0.0157(3) Uani 1 1 d .
O4 O 0.56657(15) 0.47481(15) 0.15840(13) 0.0163(3) Uani 1 1 d .
O5 O 0.15332(14) 0.49049(15) 0.52977(13) 0.0146(2) Uani 1 1 d .
N1 N 0.47135(17) 0.39190(18) 0.39673(16) 0.0144(3) Uani 1 1 d .
N2 N 0.37068(17) 0.23241(17) 0.21195(16) 0.0133(3) Uani 1 1 d .
N3 N 0.15805(17) 0.61080(17) 0.18853(16) 0.0134(3) Uani 1 1 d .
C1 C 0.8608(2) -0.0160(2) 0.39834(18) 0.0121(3) Uani 1 1 d .
C2 C 1.0030(2) -0.0143(2) 0.34436(18) 0.0125(3) Uani 1 1 d .
C3 C 1.0241(2) 0.1197(2) 0.26845(18) 0.0135(3) Uani 1 1 d .
H3A H 1.1190 0.1184 0.2299 0.016 Uiso 1 1 calc R
C4 C 0.9031(2) 0.2557(2) 0.25042(17) 0.0123(3) Uani 1 1 d .
C5 C 0.7608(2) 0.2597(2) 0.31018(17) 0.0117(3) Uani 1 1 d .
C6 C 0.7421(2) 0.1233(2) 0.38000(18) 0.0123(3) Uani 1 1 d .
H6A H 0.6468 0.1248 0.4160 0.015 Uiso 1 1 calc R
C7 C 0.8211(2) -0.1537(2) 0.47627(17) 0.0120(3) Uani 1 1 d .
C8 C 0.3453(2) 0.2901(2) 0.08292(19) 0.0184(4) Uani 1 1 d .
H8A H 0.2922 0.3933 0.0493 0.022 Uiso 1 1 calc R
C9 C 0.3944(2) 0.2036(2) -0.0030(2) 0.0202(4) Uani 1 1 d .
H9A H 0.3751 0.2490 -0.0924 0.024 Uiso 1 1 calc R
C10 C 0.4728(2) 0.0484(2) 0.04463(18) 0.0136(3) Uani 1 1 d .
C11 C 0.4988(2) -0.0111(2) 0.17924(19) 0.0174(4) Uani 1 1 d .
H11A H 0.5506 -0.1141 0.2159 0.021 Uiso 1 1 calc R
C12 C 0.4475(2) 0.0832(2) 0.25819(19) 0.0167(4) Uani 1 1 d .
H12A H 0.4670 0.0413 0.3475 0.020 Uiso 1 1 calc R
C13 C 0.0120(2) 0.6926(2) 0.20929(19) 0.0151(3) Uani 1 1 d .
H13A H -0.0475 0.6459 0.2756 0.018 Uiso 1 1 calc R
C14 C -0.0538(2) 0.8431(2) 0.13659(19) 0.0149(3) Uani 1 1 d .
H14A H -0.1554 0.8945 0.1540 0.018 Uiso 1 1 calc R
C15 C 0.0322(2) 0.91797(19) 0.03713(18) 0.0125(3) Uani 1 1 d .
C16 C 0.1820(2) 0.8302(2) 0.01209(19) 0.0165(4) Uani 1 1 d .
H16A H 0.2431 0.8728 -0.0563 0.020 Uiso 1 1 calc R
C17 C 0.2400(2) 0.6798(2) 0.08862(19) 0.0160(3) Uani 1 1 d .
H17A H 0.3402 0.6241 0.0699 0.019 Uiso 1 1 calc R

loop_
_atom_site_aniso_label
_atom_site_aniso_U_11
_atom_site_aniso_U_22
_atom_site_aniso_U_33
_atom_site_aniso_U_23
_atom_site_aniso_U_13
_atom_site_aniso_U_12
Cd1 0.01175(7) 0.00799(6) 0.01052(7) -0.00272(4) -0.00064(4) -0.00345(5)
S1 0.01128(19) 0.00996(19) 0.01186(19) -0.00324(15) -0.00121(15) -0.00386(15)
Cl1 0.01237(19) 0.01245(19) 0.0186(2) -0.00548(16) -0.00187(15) -0.00270(15)
Cl2 0.0170(2) 0.0129(2) 0.0192(2) 0.00012(16) 0.00082(16) -0.00820(16)
O1 0.0144(6) 0.0119(6) 0.0191(6) -0.0019(5) -0.0034(5) -0.0056(5)
O2 0.0143(6) 0.0113(6) 0.0147(6) -0.0033(5) -0.0020(5) -0.0037(5)
O3 0.0169(6) 0.0119(6) 0.0203(7) -0.0062(5) -0.0032(5) -0.0055(5)
O4 0.0159(6) 0.0174(6) 0.0130(6) -0.0032(5) -0.0035(5) -0.0043(5)
O5 0.0141(6) 0.0142(6) 0.0148(6) -0.0065(5) 0.0003(5) -0.0040(5)
N1 0.0119(7) 0.0175(8) 0.0152(7) -0.0066(6) 0.0020(6) -0.0074(6)
N2 0.0143(7) 0.0128(7) 0.0139(7) -0.0055(6) -0.0007(6) -0.0053(6)
N3 0.0159(7) 0.0096(7) 0.0137(7) -0.0034(6) -0.0038(6) -0.0028(6)
C1 0.0142(8) 0.0110(8) 0.0116(8) -0.0041(6) -0.0009(6) -0.0050(6)
C2 0.0133(8) 0.0117(8) 0.0129(8) -0.0052(6) -0.0023(6) -0.0033(6)
C3 0.0124(8) 0.0160(8) 0.0136(8) -0.0051(7) 0.0001(6) -0.0070(7)
C4 0.0160(8) 0.0122(8) 0.0104(7) -0.0015(6) -0.0016(6) -0.0084(7)
C5 0.0130(8) 0.0111(8) 0.0109(7) -0.0034(6) -0.0018(6) -0.0040(6)
C6 0.0125(8) 0.0126(8) 0.0126(8) -0.0036(6) -0.0003(6) -0.0062(6)
C7 0.0146(8) 0.0101(8) 0.0112(8) -0.0048(6) 0.0018(6) -0.0049(6)
C8 0.0272(10) 0.0105(8) 0.0149(8) -0.0037(7) -0.0027(7) -0.0047(7)
C9 0.0331(11) 0.0124(9) 0.0124(8) -0.0035(7) -0.0035(8) -0.0058(8)
C10 0.0151(8) 0.0119(8) 0.0137(8) -0.0051(7) 0.0005(7) -0.0051(7)
C11 0.0194(9) 0.0114(8) 0.0164(9) -0.0044(7) -0.0042(7) -0.0001(7)
C12 0.0180(9) 0.0148(9) 0.0141(8) -0.0049(7) -0.0041(7) -0.0016(7)
C13 0.0156(8) 0.0132(8) 0.0154(8) -0.0023(7) -0.0010(7) -0.0068(7)
C14 0.0115(8) 0.0131(8) 0.0183(9) -0.0040(7) -0.0016(7) -0.0036(7)
C15 0.0141(8) 0.0113(8) 0.0115(8) -0.0031(7) -0.0031(6) -0.0038(7)
C16 0.0156(9) 0.0141(8) 0.0144(8) -0.0017(7) 0.0002(7) -0.0041(7)
C17 0.0144(8) 0.0136(8) 0.0154(8) -0.0038(7) -0.0007(7) -0.0023(7)

loop_
_atom_type_symbol
_atom_type_description
_atom_type_scat_dispersion_real
_atom_type_scat_dispersion_imag
_atom_type_scat_source
C C 0.0033 0.0016 'International Tables Vol C Tables 4.2.6.8 and 6.1.1.4'
Cd Cd -0.8075 1.2024 'International Tables Vol C Tables 4.2.6.8 and 6.1.1.4'
Cl Cl 0.1484 0.1585 'International Tables Vol C Tables 4.2.6.8 and 6.1.1.4'
N N 0.0061 0.0033 'International Tables Vol C Tables 4.2.6.8 and 6.1.1.4'
O O 0.0106 0.0060 'International Tables Vol C Tables 4.2.6.8 and 6.1.1.4'
S S 0.1246 0.1234 'International Tables Vol C Tables 4.2.6.8 and 6.1.1.4'
H H 0.0000 0.0000 'International Tables Vol C Tables 4.2.6.8 and 6.1.1.4'

loop_
_geom_angle_atom_site_label_1
_geom_angle_atom_site_label_2
_geom_angle_atom_site_label_3
_geom_angle
_geom_angle_site_symmetry_1
_geom_angle_site_symmetry_3
N1 Cd1 N2 103.04(6) . .
N1 Cd1 O5 83.33(5) . .
N2 Cd1 O5 166.61(5) . .
N1 Cd1 N3 108.48(6) . .
N2 Cd1 N3 96.14(5) . .
O5 Cd1 N3 92.89(5) . .
N1 Cd1 O2 143.47(5) . 2_656
N2 Cd1 O2 86.22(5) . 2_656
O5 Cd1 O2 81.85(5) . 2_656
N3 Cd1 O2 105.45(5) . 2_656
N1 Cd1 O1 90.79(5) . 2_656
N2 Cd1 O1 84.87(5) . 2_656
O5 Cd1 O1 83.26(5) . 2_656
N3 Cd1 O1 159.83(5) . 2_656
O2 Cd1 O1 54.44(4) 2_656 2_656
N1 Cd1 C7 117.46(6) . 2_656
N2 Cd1 C7 83.59(5) . 2_656
O5 Cd1 C7 83.01(5) . 2_656
N3 Cd1 C7 132.91(5) . 2_656
O2 Cd1 C7 27.47(5) 2_656 2_656
O1 Cd1 C7 27.04(5) 2_656 2_656
O4 S1 O3 115.93(8) . .
O4 S1 N1 110.06(8) . .
O3 S1 N1 112.24(8) . .
O4 S1 C5 104.21(8) . .
O3 S1 C5 105.91(8) . .
N1 S1 C5 107.78(9) . .
C7 O1 Cd1 90.43(11) . 2_656
C7 O2 Cd1 91.85(10) . 2_656
S1 N1 Cd1 127.75(9) . .
C8 N2 C12 117.33(16) . .
C8 N2 Cd1 120.90(12) . .
C12 N2 Cd1 121.66(12) . .
C17 N3 C13 117.04(16) . .
C17 N3 Cd1 121.02(12) . .
C13 N3 Cd1 120.08(12) . .
C6 C1 C2 117.27(16) . .
C6 C1 C7 115.91(15) . .
C2 C1 C7 126.81(16) . .
C3 C2 C1 121.29(16) . .
C3 C2 Cl1 115.86(14) . .
C1 C2 Cl1 122.80(14) . .
C4 C3 C2 119.65(16) . .
C4 C3 H3A 120.2 . .
C2 C3 H3A 120.2 . .
C3 C4 C5 120.74(16) . .
C3 C4 Cl2 117.03(14) . .
C5 C4 Cl2 122.22(14) . .
C6 C5 C4 118.15(16) . .
C6 C5 S1 118.28(13) . .
C4 C5 S1 123.49(13) . .
C5 C6 C1 122.66(16) . .
C5 C6 H6A 118.7 . .
C1 C6 H6A 118.7 . .
O1 C7 O2 122.98(16) . .
O1 C7 C1 117.08(16) . .
O2 C7 C1 119.84(16) . .
O1 C7 Cd1 62.54(9) . 2_656
O2 C7 Cd1 60.68(9) . 2_656
C1 C7 Cd1 171.74(12) . 2_656
N2 C8 C9 123.07(18) . .
N2 C8 H8A 118.5 . .
C9 C8 H8A 118.5 . .
C8 C9 C10 119.93(18) . .
C8 C9 H9A 120.0 . .
C10 C9 H9A 120.0 . .
C11 C10 C9 116.74(16) . .
C11 C10 C10 121.8(2) . 2_655
C9 C10 C10 121.5(2) . 2_655
C12 C11 C10 119.84(17) . .
C12 C11 H11A 120.1 . .
C10 C11 H11A 120.1 . .
N2 C12 C11 123.07(17) . .
N2 C12 H12A 118.5 . .
C11 C12 H12A 118.5 . .
N3 C13 C14 123.14(17) . .
N3 C13 H13A 118.4 . .
C14 C13 H13A 118.4 . .
C13 C14 C15 120.16(17) . .
C13 C14 H14A 119.9 . .
C15 C14 H14A 119.9 . .
C16 C15 C14 116.17(16) . .
C16 C15 C15 122.0(2) . 2_575
C14 C15 C15 121.8(2) . 2_575
C17 C16 C15 120.35(17) . .
C17 C16 H16A 119.8 . .
C15 C16 H16A 119.8 . .
N3 C17 C16 122.99(17) . .
N3 C17 H17A 118.5 . .
C16 C17 H17A 118.5 . .

loop_
_geom_bond_atom_site_label_1
_geom_bond_atom_site_label_2
_geom_bond_distance
_geom_bond_site_symmetry_2
Cd1 N1 2.2100(15) .
Cd1 N2 2.3394(16) .
Cd1 O5 2.3511(13) .
Cd1 N3 2.3526(15) .
Cd1 O2 2.4006(13) 2_656
Cd1 O1 2.4418(13) 2_656
Cd1 C7 2.7518(17) 2_656
S1 O4 1.4453(14) .
S1 O3 1.4624(13) .
S1 N1 1.5497(16) .
S1 C5 1.7909(18) .
Cl1 C2 1.7339(18) .
Cl2 C4 1.7281(18) .
O1 C7 1.251(2) .
O1 Cd1 2.4418(13) 2_656
O2 C7 1.270(2) .
O2 Cd1 2.4006(13) 2_656
N2 C8 1.336(2) .
N2 C12 1.343(2) .
N3 C17 1.343(2) .
N3 C13 1.347(2) .
C1 C6 1.396(2) .
C1 C2 1.398(2) .
C1 C7 1.511(2) .
C2 C3 1.388(2) .
C3 C4 1.387(3) .
C3 H3A 0.9300 .
C4 C5 1.395(2) .
C5 C6 1.388(2) .
C6 H6A 0.9300 .
C7 Cd1 2.7518(17) 2_656
C8 C9 1.384(3) .
C8 H8A 0.9300 .
C9 C10 1.393(3) .
C9 H9A 0.9300 .
C10 C11 1.393(3) .
C10 C10 1.489(3) 2_655
C11 C12 1.382(3) .
C11 H11A 0.9300 .
C12 H12A 0.9300 .
C13 C14 1.385(3) .
C13 H13A 0.9300 .
C14 C15 1.398(2) .
C14 H14A 0.9300 .
C15 C16 1.397(3) .
C15 C15 1.489(3) 2_575
C16 C17 1.387(3) .
C16 H16A 0.9300 .
C17 H17A 0.9300 .
